data_2218073
loop_
_publ_author_name
'Do\/lega, Anna'
'Baranowska, Katarzyna'

_publ_section_title
\m-4,4'-Bipyridyl-1:2\k^2^<i>N</i>:<i>N</i>'-methanol-2\k<i>O</i>-tetrakis(tri-<i>tert</i>-butoxysilanethiolato)-1\k^4^<i>O</i>,<i>S</i>;2\k^2^<i>S</i>-dizinc(II)
_journal_coeditor_code CI2570
_journal_issue 5
_journal_name_full 'Acta Crystallographica Section E'
_journal_page_first m616
_journal_page_last m617
_journal_paper_doi 10.1107/S1600536808008210
_journal_volume 64
_journal_year 2008
_chemical_formula_iupac '[Zn2 (C12 H27 O3 S Si)4 (C10 H8 N2) (C H4 O)]'
_chemical_formula_moiety 'C59 H120 N2 O13 S4 Si4 Zn2'
_chemical_formula_sum 'C59 H120 N2 O13 S4 Si4 Zn2'
_chemical_formula_weight 1436.91
_chemical_name_systematic
;
\m-4,4'-bipyridyl-1:2\k^2^<i>N</i>:<i>N</i>'-methanol-2\kO-tetrakis(tri-
<i>tert</i>-butoxysilanethiolato)-1\k^4^O,S;2\k^2^S-dizinc(II)
;
_space_group_IT_number 9
_symmetry_cell_setting monoclinic
_symmetry_space_group_name_Hall 'C -2yc'
_symmetry_space_group_name_H-M 'C 1 c 1'
_atom_sites_solution_hydrogens geom
_atom_sites_solution_primary direct
_atom_sites_solution_secondary difmap
_audit_conform_dict_name cif_core.dic
_audit_conform_dict_version 2.3
_audit_creation_method 'WinGX routine CIF_UPDATE'
_cell_angle_alpha 90
_cell_angle_beta 99.127(2)
_cell_angle_gamma 90
_cell_formula_units_Z 4
_cell_length_a 9.5897(2)
_cell_length_b 36.8378(11)
_cell_length_c 22.7611(5)
_cell_measurement_reflns_used 12077
_cell_measurement_temperature 120(2)
_cell_measurement_theta_max 32.483
_cell_measurement_theta_min 2.2164
_cell_volume 7938.9(3)
_computing_cell_refinement 'CrysAlis RED (Oxford Diffraction, 2006)'
_computing_data_collection 'CrysAlis CCD (Oxford Diffraction, 2006)'
_computing_data_reduction 'CrysAlis RED (Oxford Diffraction, 2006)'
_computing_molecular_graphics 'ORTEP-3 for Windows (Farrugia, 1997)'
_computing_publication_material 'WinGX (Farrugia, 1999)'
_computing_structure_refinement 'SHELXL97 (Sheldrick, 2008)'
_computing_structure_solution 'SHELXS97 (Sheldrick, 2008)'
_diffrn_ambient_temperature 120(2)
_diffrn_detector_area_resol_mean 8.1883
_diffrn_measured_fraction_theta_full 0.999
_diffrn_measured_fraction_theta_max 0.999
_diffrn_measurement_device '4-axis \k geometry diffractometer'
_diffrn_measurement_device_type 'Oxford Diffraction KM-4-CCD'
_diffrn_measurement_method '\w scans, 0.70 deg width'
_diffrn_radiation_monochromator graphite
_diffrn_radiation_type MoK\a
_diffrn_radiation_wavelength 0.71073
_diffrn_reflns_av_R_equivalents 0.0372
_diffrn_reflns_limit_h_max 11
_diffrn_reflns_limit_h_min -7
_diffrn_reflns_limit_k_max 43
_diffrn_reflns_limit_k_min -33
_diffrn_reflns_limit_l_max 27
_diffrn_reflns_limit_l_min -27
_diffrn_reflns_number 15025
_diffrn_reflns_theta_full 25.05
_diffrn_reflns_theta_max 25.05
_diffrn_reflns_theta_min 2.22
_exptl_absorpt_coefficient_mu 0.821
_exptl_absorpt_correction_type none
_exptl_crystal_colour colourless
_exptl_crystal_density_diffrn 1.202
_exptl_crystal_density_method 'not measured'
_exptl_crystal_description prism
_exptl_crystal_F_000 3088
_exptl_crystal_size_max 0.311
_exptl_crystal_size_mid 0.118
_exptl_crystal_size_min 0.096
_refine_diff_density_max 1.125
_refine_diff_density_min -0.659
_refine_ls_abs_structure_details 'Flack (1983); 2104 Friedel pairs'
_refine_ls_abs_structure_Flack 0.462(16)
_refine_ls_extinction_method none
_refine_ls_goodness_of_fit_ref 1.185
_refine_ls_hydrogen_treatment mixed
_refine_ls_matrix_type full
_refine_ls_number_parameters 793
_refine_ls_number_reflns 9143
_refine_ls_number_restraints 3
_refine_ls_restrained_S_all 1.185
_refine_ls_R_factor_all 0.0536
_refine_ls_R_factor_gt 0.044
_refine_ls_shift/su_max 0.013
_refine_ls_shift/su_mean 0
_refine_ls_structure_factor_coef Fsqd
_refine_ls_weighting_details 'calc w=1/[\s^2^(Fo^2^)+(0.0710P)^2^+7.4679P] where P=(Fo^2^+2Fc^2^)/3'
_refine_ls_weighting_scheme calc
_refine_ls_wR_factor_gt 0.1206
_refine_ls_wR_factor_ref 0.1258
_reflns_number_gt 8015
_reflns_number_total 9143
_reflns_threshold_expression I>2\s(I)
_cod_data_source_file ci2570.cif
_cod_data_source_block I
_cod_original_sg_symbol_H-M 'C c'
_cod_database_code 2218073
_cod_database_fobs_code 2218073

loop_
_symmetry_equiv_pos_as_xyz
'x, y, z'
'x, -y, z+1/2'
'x+1/2, y+1/2, z'
'x+1/2, -y+1/2, z+1/2'

loop_
_atom_site_type_symbol
_atom_site_label
_atom_site_fract_x
_atom_site_fract_y
_atom_site_fract_z
_atom_site_U_iso_or_equiv
_atom_site_adp_type
_atom_site_calc_flag
_atom_site_refinement_flags
_atom_site_occupancy
_atom_site_disorder_assembly
_atom_site_disorder_group
Zn Zn1 0.87328(8) 0.419112(17) 0.52174(3) 0.02354(17) Uani d . 1 . .
Zn Zn2 0.02975(8) 0.208801(17) 0.49213(3) 0.02269(17) Uani d . 1 . .
S S1 0.75131(17) 0.47221(4) 0.50965(7) 0.0238(3) Uani d . 1 . .
S S2 1.08592(17) 0.39609(4) 0.50945(7) 0.0243(3) Uani d . 1 . .
S S3 -0.13485(16) 0.22289(4) 0.54999(7) 0.0242(3) Uani d . 1 . .
S S4 0.12611(17) 0.15828(4) 0.45870(7) 0.0255(3) Uani d . 1 . .
Si Si1 0.77984(18) 0.47450(4) 0.60187(7) 0.0198(3) Uani d . 1 . .
Si Si2 1.02088(18) 0.39671(4) 0.41728(7) 0.0214(4) Uani d . 1 . .
Si Si3 -0.00917(18) 0.20566(4) 0.62862(8) 0.0222(4) Uani d . 1 . .
Si Si4 -0.04263(19) 0.14141(4) 0.39600(8) 0.0226(4) Uani d . 1 . .
O O1 0.8867(5) 0.43946(11) 0.62064(18) 0.0235(9) Uani d . 1 . .
O O2 0.6414(5) 0.46546(11) 0.6328(2) 0.0259(10) Uani d . 1 . .
O O3 0.8409(5) 0.51256(11) 0.63097(18) 0.0260(10) Uani d . 1 . .
O O4 0.8502(4) 0.40405(11) 0.41111(18) 0.0244(9) Uani d . 1 . .
O O5 1.1011(5) 0.42614(11) 0.38143(19) 0.0268(10) Uani d . 1 . .
O O6 1.0387(5) 0.35829(11) 0.3837(2) 0.0262(10) Uani d . 1 . .
O O7 -0.0682(5) 0.17051(12) 0.6606(2) 0.0304(10) Uani d . 1 . .
O O8 0.0160(5) 0.23723(12) 0.6794(2) 0.0336(11) Uani d . 1 . .
O O9 0.1467(5) 0.19839(12) 0.6113(2) 0.0327(11) Uani d . 1 A .
O O10 -0.0793(5) 0.17008(11) 0.3394(2) 0.0288(10) Uani d . 1 . .
O O11 -0.0115(5) 0.10291(10) 0.36563(19) 0.0290(10) Uani d . 1 . .
O O12 -0.1833(5) 0.14153(12) 0.42733(19) 0.0291(10) Uani d . 1 . .
N N1 0.7317(5) 0.37820(12) 0.5337(2) 0.0212(11) Uani d . 1 . .
N N2 0.1936(6) 0.24711(13) 0.5063(2) 0.0246(12) Uani d . 1 . .
C C1 0.9323(8) 0.42254(17) 0.6785(3) 0.0296(15) Uani d . 1 . .
C C2 0.9660(11) 0.4513(2) 0.7258(4) 0.052(2) Uani d . 1 . .
H H2A 1.0365 0.4681 0.7144 0.078 Uiso calc R 1 . .
H H2B 1.0036 0.4398 0.7639 0.078 Uiso calc R 1 . .
H H2C 0.8798 0.4648 0.7299 0.078 Uiso calc R 1 . .
C C3 1.0618(8) 0.4007(2) 0.6716(4) 0.0427(19) Uani d . 1 . .
H H3A 1.0358 0.3814 0.6422 0.064 Uiso calc R 1 . .
H H3B 1.1015 0.3898 0.7099 0.064 Uiso calc R 1 . .
H H3C 1.1323 0.4166 0.658 0.064 Uiso calc R 1 . .
C C4 0.8154(9) 0.39783(19) 0.6933(3) 0.0400(17) Uani d . 1 . .
H H4A 0.732 0.4124 0.6974 0.06 Uiso calc R 1 . .
H H4B 0.8481 0.3851 0.7308 0.06 Uiso calc R 1 . .
H H4C 0.7908 0.3801 0.6613 0.06 Uiso calc R 1 . .
C C5 0.5252(8) 0.48737(18) 0.6439(3) 0.0345(16) Uani d . 1 . .
C C6 0.5703(10) 0.5089(2) 0.7006(4) 0.048(2) Uani d . 1 . .
H H6A 0.6128 0.4925 0.7324 0.072 Uiso calc R 1 . .
H H6B 0.4877 0.5208 0.7125 0.072 Uiso calc R 1 . .
H H6C 0.6396 0.5273 0.6937 0.072 Uiso calc R 1 . .
C C7 0.4094(9) 0.4608(2) 0.6530(5) 0.053(2) Uani d . 1 . .
H H7A 0.3749 0.4484 0.6154 0.08 Uiso calc R 1 . .
H H7B 0.3315 0.4739 0.6664 0.08 Uiso calc R 1 . .
H H7C 0.4473 0.4428 0.6831 0.08 Uiso calc R 1 . .
C C8 0.4762(8) 0.5125(2) 0.5918(4) 0.0421(18) Uani d . 1 . .
H H8A 0.5515 0.5298 0.5875 0.063 Uiso calc R 1 . .
H H8B 0.392 0.5257 0.5991 0.063 Uiso calc R 1 . .
H H8C 0.4536 0.4982 0.5553 0.063 Uiso calc R 1 . .
C C9 0.9372(7) 0.53963(17) 0.6156(3) 0.0288(15) Uani d . 1 . .
C C10 0.9754(12) 0.5622(2) 0.6713(4) 0.058(3) Uani d . 1 . .
H H10A 0.8898 0.5733 0.6818 0.086 Uiso calc R 1 . .
H H10B 1.0419 0.5813 0.6641 0.086 Uiso calc R 1 . .
H H10C 1.0192 0.5466 0.704 0.086 Uiso calc R 1 . .
C C11 0.8618(9) 0.56240(18) 0.5651(3) 0.0369(17) Uani d . 1 . .
H H11A 0.8297 0.5468 0.5308 0.055 Uiso calc R 1 . .
H H11B 0.9267 0.5808 0.5541 0.055 Uiso calc R 1 . .
H H11C 0.7803 0.5744 0.5778 0.055 Uiso calc R 1 . .
C C12 1.0658(9) 0.5221(2) 0.5975(5) 0.062(3) Uani d . 1 . .
H H12A 1.1144 0.5075 0.6306 0.092 Uiso calc R 1 . .
H H12B 1.1298 0.541 0.5871 0.092 Uiso calc R 1 . .
H H12C 1.0369 0.5064 0.5629 0.092 Uiso calc R 1 . .
C C13 0.7380(7) 0.39982(17) 0.3603(3) 0.0274(14) Uani d . 1 . .
C C14 0.6177(8) 0.4239(2) 0.3728(4) 0.0407(18) Uani d . 1 . .
H H14A 0.5851 0.4158 0.4093 0.061 Uiso calc R 1 . .
H H14B 0.5396 0.4225 0.3394 0.061 Uiso calc R 1 . .
H H14C 0.6507 0.4491 0.3777 0.061 Uiso calc R 1 . .
C C15 0.6936(8) 0.35970(18) 0.3574(3) 0.0345(16) Uani d . 1 . .
H H15A 0.7749 0.3445 0.3524 0.052 Uiso calc R 1 . .
H H15B 0.618 0.356 0.3236 0.052 Uiso calc R 1 . .
H H15C 0.6596 0.353 0.3943 0.052 Uiso calc R 1 . .
C C16 0.7898(8) 0.4118(2) 0.3033(3) 0.0407(18) Uani d . 1 . .
H H16A 0.8273 0.4366 0.3083 0.061 Uiso calc R 1 . .
H H16B 0.7109 0.4113 0.2702 0.061 Uiso calc R 1 . .
H H16C 0.8643 0.3954 0.2949 0.061 Uiso calc R 1 . .
C C17 1.1433(8) 0.46377(18) 0.3905(3) 0.0329(16) Uani d . 1 . .
C C18 1.0280(10) 0.4857(2) 0.4107(5) 0.062(3) Uani d . 1 . .
H H18A 0.9399 0.4822 0.3829 0.093 Uiso calc R 1 . .
H H18B 1.0538 0.5115 0.4117 0.093 Uiso calc R 1 . .
H H18C 1.0149 0.4779 0.4506 0.093 Uiso calc R 1 . .
C C19 1.2794(10) 0.4656(2) 0.4338(4) 0.053(2) Uani d . 1 . .
H H19A 1.2637 0.4565 0.4727 0.08 Uiso calc R 1 . .
H H19B 1.3119 0.4908 0.4377 0.08 Uiso calc R 1 . .
H H19C 1.3511 0.4507 0.4191 0.08 Uiso calc R 1 . .
C C20 1.1674(12) 0.4766(2) 0.3301(4) 0.061(3) Uani d . 1 . .
H H20A 1.2357 0.4606 0.3152 0.091 Uiso calc R 1 . .
H H20B 1.2043 0.5014 0.3331 0.091 Uiso calc R 1 . .
H H20C 1.0779 0.4761 0.3025 0.091 Uiso calc R 1 . .
C C21 1.1553(7) 0.34331(16) 0.3591(3) 0.0277(14) Uani d . 1 . .
C C22 1.2936(8) 0.3511(2) 0.3992(4) 0.0384(17) Uani d . 1 . .
H H22A 1.312 0.3772 0.3999 0.058 Uiso calc R 1 . .
H H22B 1.3703 0.3383 0.384 0.058 Uiso calc R 1 . .
H H22C 1.2881 0.3426 0.4396 0.058 Uiso calc R 1 . .
C C23 1.1565(9) 0.3581(2) 0.2971(3) 0.0420(18) Uani d . 1 . .
H H23A 1.071 0.3502 0.2708 0.063 Uiso calc R 1 . .
H H23B 1.24 0.349 0.2819 0.063 Uiso calc R 1 . .
H H23C 1.1594 0.3847 0.2985 0.063 Uiso calc R 1 . .
C C24 1.1282(9) 0.30224(18) 0.3556(4) 0.0389(17) Uani d . 1 . .
H H24A 1.1268 0.2927 0.3957 0.058 Uiso calc R 1 . .
H H24B 1.2034 0.2903 0.3383 0.058 Uiso calc R 1 . .
H H24C 1.0369 0.2975 0.3307 0.058 Uiso calc R 1 . .
C C25 -0.1345(7) 0.13685(15) 0.6370(3) 0.0261(14) Uani d . 1 . .
C C26 -0.0969(9) 0.10901(19) 0.6873(3) 0.0394(18) Uani d . 1 . .
H H26A 0.0055 0.1051 0.6944 0.059 Uiso calc R 1 . .
H H26B -0.145 0.086 0.6758 0.059 Uiso calc R 1 . .
H H26C -0.1272 0.1182 0.7237 0.059 Uiso calc R 1 . .
C C27 -0.2920(8) 0.14394(19) 0.6247(3) 0.0350(16) Uani d . 1 . .
H H27A -0.3245 0.1516 0.6614 0.053 Uiso calc R 1 . .
H H27B -0.3415 0.1217 0.6099 0.053 Uiso calc R 1 . .
H H27C -0.3121 0.1631 0.5946 0.053 Uiso calc R 1 . .
C C28 -0.0792(8) 0.12438(18) 0.5822(3) 0.0333(16) Uani d . 1 . .
H H28A -0.1017 0.1425 0.5506 0.05 Uiso calc R 1 . .
H H28B -0.1232 0.1012 0.5688 0.05 Uiso calc R 1 . .
H H28C 0.0235 0.1213 0.5913 0.05 Uiso calc R 1 . .
C C29 -0.0737(11) 0.2549(3) 0.7148(5) 0.0671(14) Uani d . 1 . .
C C30 -0.2263(10) 0.2463(3) 0.6977(5) 0.0671(14) Uani d . 1 . .
H H30A -0.2587 0.2547 0.6569 0.101 Uiso calc R 1 . .
H H30B -0.2803 0.2587 0.7249 0.101 Uiso calc R 1 . .
H H30C -0.2404 0.2201 0.6999 0.101 Uiso calc R 1 . .
C C31 -0.0402(11) 0.2948(3) 0.7126(5) 0.0671(14) Uani d . 1 . .
H H31A 0.0621 0.2984 0.7227 0.101 Uiso calc R 1 . .
H H31B -0.0878 0.3079 0.7413 0.101 Uiso calc R 1 . .
H H31C -0.0731 0.3042 0.6725 0.101 Uiso calc R 1 . .
C C32 -0.0275(11) 0.2409(3) 0.7777(5) 0.0671(14) Uani d . 1 . .
H H32A -0.0693 0.217 0.7818 0.101 Uiso calc R 1 . .
H H32B -0.0593 0.2578 0.8061 0.101 Uiso calc R 1 . .
H H32C 0.0757 0.239 0.7856 0.101 Uiso calc R 1 . .
C C33 0.2783(7) 0.1869(2) 0.6471(4) 0.0407(18) Uani d . 1 . .
C C34 0.399(3) 0.2111(7) 0.6362(11) 0.046(5) Uani d P 0.52(2) A 1
H H34A 0.4824 0.206 0.6661 0.07 Uiso calc PR 0.52(2) A 1
H H34B 0.3719 0.2366 0.6391 0.07 Uiso calc PR 0.52(2) A 1
H H34C 0.4218 0.2064 0.5964 0.07 Uiso calc PR 0.52(2) A 1
C C35 0.3074(16) 0.1498(4) 0.6381(8) 0.036(4) Uani d P 0.52(2) A 1
H H35A 0.3988 0.1434 0.6615 0.054 Uiso calc PR 0.52(2) A 1
H H35B 0.3104 0.1456 0.5958 0.054 Uiso calc PR 0.52(2) A 1
H H35C 0.2332 0.1348 0.6507 0.054 Uiso calc PR 0.52(2) A 1
C C36 0.2727(17) 0.1917(5) 0.7189(7) 0.044(5) Uani d P 0.52(2) A 1
H H36A 0.27 0.2175 0.7287 0.066 Uiso calc PR 0.52(2) A 1
H H36B 0.3568 0.1806 0.7421 0.066 Uiso calc PR 0.52(2) A 1
H H36C 0.1879 0.1797 0.7286 0.066 Uiso calc PR 0.52(2) A 1
C C34A 0.365(3) 0.2192(6) 0.6588(12) 0.045(6) Uani d P 0.48(2) A 2
H H34D 0.4557 0.2127 0.6825 0.067 Uiso calc PR 0.48(2) A 2
H H34E 0.3162 0.2368 0.6808 0.067 Uiso calc PR 0.48(2) A 2
H H34F 0.3805 0.2299 0.621 0.067 Uiso calc PR 0.48(2) A 2
C C35A 0.3435(18) 0.1624(5) 0.5985(9) 0.044(6) Uani d P 0.48(2) A 2
H H35D 0.4311 0.1508 0.6177 0.065 Uiso calc PR 0.48(2) A 2
H H35E 0.3636 0.178 0.5659 0.065 Uiso calc PR 0.48(2) A 2
H H35F 0.2751 0.1437 0.5827 0.065 Uiso calc PR 0.48(2) A 2
C C36A 0.2532(19) 0.1649(6) 0.6954(10) 0.058(7) Uani d P 0.48(2) A 2
H H36D 0.1923 0.178 0.719 0.088 Uiso calc PR 0.48(2) A 2
H H36E 0.3433 0.1592 0.7206 0.088 Uiso calc PR 0.48(2) A 2
H H36F 0.2067 0.1423 0.6802 0.088 Uiso calc PR 0.48(2) A 2
C C37 -0.0162(8) 0.17337(18) 0.2852(3) 0.0321(16) Uani d . 1 . .
C C38 -0.0609(9) 0.20988(19) 0.2604(4) 0.0411(18) Uani d . 1 . .
H H38A -0.1642 0.2111 0.2521 0.062 Uiso calc R 1 . .
H H38B -0.0226 0.2138 0.2234 0.062 Uiso calc R 1 . .
H H38C -0.025 0.2287 0.2893 0.062 Uiso calc R 1 . .
C C39 0.1417(9) 0.1706(2) 0.2994(4) 0.0427(19) Uani d . 1 . .
H H39A 0.1778 0.1894 0.3283 0.064 Uiso calc R 1 . .
H H39B 0.1823 0.174 0.2629 0.064 Uiso calc R 1 . .
H H39C 0.168 0.1466 0.3161 0.064 Uiso calc R 1 . .
C C40 -0.0791(11) 0.1440(2) 0.2413(3) 0.051(2) Uani d . 1 . .
H H40A -0.0577 0.12 0.2591 0.077 Uiso calc R 1 . .
H H40B -0.0383 0.1461 0.2046 0.077 Uiso calc R 1 . .
H H40C -0.1817 0.1472 0.2322 0.077 Uiso calc R 1 . .
C C41 0.0531(8) 0.06921(17) 0.3891(3) 0.0327(16) Uani d . 1 . .
C C42 0.2117(9) 0.0722(2) 0.3932(4) 0.046(2) Uani d . 1 . .
H H42A 0.235 0.0791 0.3543 0.069 Uiso calc R 1 . .
H H42B 0.2554 0.0488 0.4054 0.069 Uiso calc R 1 . .
H H42C 0.2475 0.0908 0.4227 0.069 Uiso calc R 1 . .
C C43 -0.0073(12) 0.04046(19) 0.3439(4) 0.058(2) Uani d . 1 . .
H H43A -0.1103 0.0397 0.3413 0.087 Uiso calc R 1 . .
H H43B 0.0325 0.0167 0.3566 0.087 Uiso calc R 1 . .
H H43C 0.0169 0.0465 0.3048 0.087 Uiso calc R 1 . .
C C44 0.0133(9) 0.06086(18) 0.4498(3) 0.0386(18) Uani d . 1 . .
H H44A 0.051 0.0798 0.4781 0.058 Uiso calc R 1 . .
H H44B 0.053 0.0373 0.4638 0.058 Uiso calc R 1 . .
H H44C -0.0898 0.0601 0.4466 0.058 Uiso calc R 1 . .
C C45 -0.3318(11) 0.1365(3) 0.4069(5) 0.0726(15) Uani d . 1 . .
C C46 -0.3974(10) 0.1729(3) 0.4057(5) 0.0726(15) Uani d . 1 . .
H H46A -0.3683 0.185 0.4441 0.109 Uiso calc R 1 . .
H H46B -0.5005 0.1705 0.3982 0.109 Uiso calc R 1 . .
H H46C -0.3669 0.1875 0.374 0.109 Uiso calc R 1 . .
C C47 -0.3877(10) 0.1155(3) 0.4557(5) 0.0726(15) Uani d . 1 . .
H H47A -0.3379 0.0923 0.4621 0.109 Uiso calc R 1 . .
H H47B -0.489 0.111 0.4438 0.109 Uiso calc R 1 . .
H H47C -0.3724 0.1297 0.4926 0.109 Uiso calc R 1 . .
C C48 -0.3621(10) 0.1192(3) 0.3481(5) 0.0726(15) Uani d . 1 . .
H H48A -0.3231 0.1341 0.3189 0.109 Uiso calc R 1 . .
H H48B -0.4645 0.117 0.3362 0.109 Uiso calc R 1 . .
H H48C -0.3189 0.0951 0.3499 0.109 Uiso calc R 1 . .
C C49 0.7655(7) 0.34292(15) 0.5319(3) 0.0252(14) Uani d . 1 . .
H H49 0.8607 0.3366 0.53 0.03 Uiso calc R 1 . .
C C50 0.6686(7) 0.31558(16) 0.5325(3) 0.0256(14) Uani d . 1 . .
H H50 0.6969 0.2909 0.5313 0.031 Uiso calc R 1 . .
C C51 0.5279(7) 0.32437(15) 0.5350(3) 0.0232(13) Uani d . 1 . .
C C52 0.4154(7) 0.29640(16) 0.5279(3) 0.0251(14) Uani d . 1 . .
C C53 0.4244(7) 0.26550(17) 0.4945(3) 0.0294(15) Uani d . 1 . .
H H53 0.5077 0.2607 0.4782 0.035 Uiso calc R 1 . .
C C54 0.3124(7) 0.24173(17) 0.4849(3) 0.0272(15) Uani d . 1 . .
H H54 0.3208 0.2205 0.4619 0.033 Uiso calc R 1 . .
C C56 0.1850(7) 0.27639(16) 0.5404(3) 0.0272(14) Uani d . 1 . .
H H56 0.1014 0.28 0.5572 0.033 Uiso calc R 1 . .
C C57 0.2920(7) 0.30154(16) 0.5523(3) 0.0286(15) Uani d . 1 . .
H H57 0.2821 0.3221 0.5765 0.034 Uiso calc R 1 . .
C C58 0.4954(7) 0.36096(15) 0.5397(3) 0.0222(13) Uani d . 1 . .
H H58 0.4023 0.3681 0.5438 0.027 Uiso calc R 1 . .
C C59 0.5983(7) 0.38676(16) 0.5385(3) 0.0265(14) Uani d . 1 . .
H H59 0.5739 0.4116 0.541 0.032 Uiso calc R 1 . .
C C60 -0.1725(9) 0.2591(2) 0.4021(4) 0.0415(18) Uani d . 1 . .
H H60A -0.2562 0.2493 0.4163 0.062 Uiso calc R 1 . .
H H60B -0.1969 0.2658 0.3601 0.062 Uiso calc R 1 . .
H H60C -0.1388 0.2806 0.4255 0.062 Uiso calc R 1 . .
O O13 -0.0646(5) 0.23231(11) 0.4085(2) 0.0299(10) Uani d D 1 . .
H H13A -0.076(8) 0.2162(16) 0.3734(19) 0.036 Uiso d D 1 . .

loop_
_atom_site_aniso_label
_atom_site_aniso_U_11
_atom_site_aniso_U_22
_atom_site_aniso_U_33
_atom_site_aniso_U_12
_atom_site_aniso_U_13
_atom_site_aniso_U_23
Zn1 0.0201(4) 0.0164(3) 0.0347(4) -0.0013(3) 0.0061(3) 0.0003(3)
Zn2 0.0219(4) 0.0166(3) 0.0305(4) -0.0032(3) 0.0070(3) -0.0025(3)
S1 0.0293(8) 0.0179(7) 0.0232(8) 0.0019(6) 0.0014(7) 0.0007(6)
S2 0.0197(7) 0.0307(8) 0.0220(8) 0.0022(7) 0.0015(6) -0.0003(6)
S3 0.0215(8) 0.0227(7) 0.0289(8) 0.0030(6) 0.0053(6) 0.0010(6)
S4 0.0224(8) 0.0201(7) 0.0344(9) -0.0028(6) 0.0052(7) -0.0070(6)
Si1 0.0220(8) 0.0161(7) 0.0213(8) -0.0018(7) 0.0037(7) 0.0007(6)
Si2 0.0199(8) 0.0228(8) 0.0213(9) -0.0025(7) 0.0024(7) 0.0000(6)
Si3 0.0190(8) 0.0197(8) 0.0286(9) 0.0022(7) 0.0057(7) -0.0007(7)
Si4 0.0254(9) 0.0191(8) 0.0242(9) -0.0060(7) 0.0068(7) -0.0028(7)
O1 0.025(2) 0.023(2) 0.020(2) -0.0015(18) -0.0018(18) 0.0022(17)
O2 0.028(2) 0.018(2) 0.032(2) -0.0014(18) 0.008(2) 0.0051(17)
O3 0.032(3) 0.021(2) 0.026(2) -0.0078(19) 0.007(2) -0.0009(17)
O4 0.021(2) 0.030(2) 0.022(2) 0.0007(19) 0.0027(18) -0.0019(18)
O5 0.031(2) 0.024(2) 0.025(2) -0.0058(19) 0.003(2) 0.0005(18)
O6 0.023(2) 0.025(2) 0.031(2) -0.0030(19) 0.0070(19) -0.0006(18)
O7 0.034(3) 0.029(2) 0.029(2) -0.004(2) 0.006(2) 0.0001(19)
O8 0.026(2) 0.036(3) 0.038(3) 0.000(2) 0.005(2) -0.010(2)
O9 0.024(2) 0.037(3) 0.039(3) 0.007(2) 0.009(2) 0.008(2)
O10 0.034(3) 0.022(2) 0.031(2) -0.004(2) 0.007(2) -0.0002(18)
O11 0.042(3) 0.021(2) 0.024(2) -0.005(2) 0.004(2) -0.0030(17)
O12 0.027(2) 0.035(2) 0.027(2) -0.009(2) 0.008(2) -0.0058(19)
N1 0.019(3) 0.017(2) 0.027(3) -0.001(2) 0.004(2) -0.004(2)
N2 0.025(3) 0.021(3) 0.028(3) -0.006(2) 0.005(2) 0.003(2)
C1 0.033(4) 0.032(3) 0.022(3) 0.000(3) 0.000(3) 0.005(3)
C2 0.078(6) 0.039(4) 0.032(4) -0.003(4) -0.013(4) 0.004(3)
C3 0.039(4) 0.049(4) 0.041(4) 0.017(4) 0.006(4) 0.022(3)
C4 0.047(5) 0.037(4) 0.037(4) -0.002(4) 0.008(4) 0.013(3)
C5 0.032(4) 0.028(3) 0.048(4) 0.003(3) 0.020(3) 0.010(3)
C6 0.070(6) 0.037(4) 0.045(5) 0.007(4) 0.031(4) 0.004(3)
C7 0.031(4) 0.049(5) 0.085(7) 0.000(4) 0.025(4) 0.024(4)
C8 0.029(4) 0.040(4) 0.059(5) 0.009(3) 0.012(4) 0.010(4)
C9 0.033(4) 0.024(3) 0.028(4) -0.011(3) 0.000(3) 0.003(3)
C10 0.088(7) 0.048(5) 0.034(4) -0.043(5) 0.003(4) -0.003(4)
C11 0.043(4) 0.026(4) 0.041(4) -0.005(3) 0.003(3) 0.002(3)
C12 0.029(4) 0.047(5) 0.109(8) -0.009(4) 0.013(5) 0.020(5)
C13 0.023(3) 0.028(3) 0.028(4) -0.002(3) -0.005(3) -0.003(3)
C14 0.023(4) 0.054(5) 0.042(4) 0.010(3) -0.004(3) -0.011(4)
C15 0.034(4) 0.042(4) 0.026(4) -0.007(3) 0.000(3) -0.007(3)
C16 0.036(4) 0.058(5) 0.027(4) -0.010(4) -0.001(3) 0.002(3)
C17 0.034(4) 0.028(3) 0.036(4) -0.011(3) 0.007(3) 0.002(3)
C18 0.057(6) 0.023(4) 0.110(8) -0.007(4) 0.024(6) -0.003(4)
C19 0.053(5) 0.052(5) 0.050(5) -0.028(4) -0.003(4) -0.001(4)
C20 0.082(7) 0.056(5) 0.042(5) -0.035(5) 0.005(5) 0.011(4)
C21 0.027(3) 0.025(3) 0.034(4) -0.002(3) 0.014(3) 0.001(3)
C22 0.032(4) 0.036(4) 0.047(4) 0.001(3) 0.005(3) -0.003(3)
C23 0.047(5) 0.049(4) 0.032(4) 0.001(4) 0.013(4) -0.002(3)
C24 0.040(4) 0.031(4) 0.049(5) 0.004(3) 0.017(4) -0.005(3)
C25 0.030(4) 0.017(3) 0.033(4) -0.004(3) 0.011(3) 0.007(2)
C26 0.051(5) 0.033(4) 0.037(4) 0.005(3) 0.014(4) 0.008(3)
C27 0.031(4) 0.032(4) 0.044(4) 0.001(3) 0.012(3) 0.008(3)
C28 0.036(4) 0.029(4) 0.036(4) 0.000(3) 0.009(3) 0.000(3)
C29 0.052(3) 0.074(3) 0.081(3) 0.000(3) 0.026(3) -0.025(3)
C30 0.052(3) 0.074(3) 0.081(3) 0.000(3) 0.026(3) -0.025(3)
C31 0.052(3) 0.074(3) 0.081(3) 0.000(3) 0.026(3) -0.025(3)
C32 0.052(3) 0.074(3) 0.081(3) 0.000(3) 0.026(3) -0.025(3)
C33 0.017(3) 0.041(4) 0.063(5) 0.008(3) 0.002(3) 0.004(4)
C34 0.036(12) 0.041(12) 0.059(16) -0.009(9) 0.000(10) 0.004(10)
C35 0.034(8) 0.026(7) 0.045(11) 0.007(6) -0.005(7) -0.003(6)
C36 0.033(8) 0.057(11) 0.038(9) 0.010(8) -0.003(7) -0.005(8)
C34A 0.044(15) 0.036(12) 0.046(15) -0.004(10) -0.019(11) 0.000(10)
C35A 0.029(9) 0.040(10) 0.058(13) 0.018(7) -0.003(8) -0.021(9)
C36A 0.028(9) 0.072(16) 0.069(15) 0.001(9) -0.012(9) 0.033(13)
C37 0.039(4) 0.032(4) 0.028(4) -0.004(3) 0.014(3) 0.004(3)
C38 0.043(5) 0.041(4) 0.041(4) 0.002(4) 0.013(4) 0.009(3)
C39 0.049(5) 0.035(4) 0.050(5) 0.001(4) 0.026(4) 0.014(3)
C40 0.087(7) 0.044(4) 0.027(4) -0.018(4) 0.021(4) -0.005(3)
C41 0.046(4) 0.021(3) 0.031(4) -0.001(3) 0.009(3) -0.004(3)
C42 0.051(5) 0.031(4) 0.059(5) 0.005(4) 0.021(4) -0.002(3)
C43 0.092(7) 0.026(4) 0.052(5) 0.000(4) 0.002(5) -0.015(4)
C44 0.049(5) 0.025(3) 0.043(4) 0.003(3) 0.011(4) 0.008(3)
C45 0.040(3) 0.106(4) 0.068(3) -0.020(3) -0.002(2) -0.009(3)
C46 0.040(3) 0.106(4) 0.068(3) -0.020(3) -0.002(2) -0.009(3)
C47 0.040(3) 0.106(4) 0.068(3) -0.020(3) -0.002(2) -0.009(3)
C48 0.040(3) 0.106(4) 0.068(3) -0.020(3) -0.002(2) -0.009(3)
C49 0.024(3) 0.022(3) 0.028(3) 0.001(3) 0.001(3) -0.001(2)
C50 0.022(3) 0.017(3) 0.036(4) 0.003(3) 0.001(3) -0.001(3)
C51 0.022(3) 0.019(3) 0.028(3) -0.007(3) 0.001(3) 0.000(2)
C52 0.025(3) 0.019(3) 0.031(4) -0.006(3) 0.006(3) 0.004(2)
C53 0.023(3) 0.028(3) 0.038(4) -0.002(3) 0.008(3) -0.005(3)
C54 0.030(4) 0.021(3) 0.033(4) -0.004(3) 0.011(3) -0.004(3)
C56 0.028(4) 0.021(3) 0.035(4) -0.002(3) 0.012(3) 0.001(3)
C57 0.032(4) 0.016(3) 0.039(4) -0.001(3) 0.009(3) -0.001(3)
C58 0.019(3) 0.020(3) 0.029(3) -0.001(3) 0.006(3) -0.003(2)
C59 0.027(4) 0.017(3) 0.036(4) 0.002(3) 0.006(3) -0.009(3)
C60 0.044(4) 0.039(4) 0.043(4) 0.011(4) 0.011(4) 0.009(3)
O13 0.036(3) 0.024(2) 0.030(3) 0.001(2) 0.007(2) 0.0027(18)

loop_
_atom_type_symbol
_atom_type_description
_atom_type_scat_dispersion_real
_atom_type_scat_dispersion_imag
_atom_type_scat_source
C C 0.0033 0.0016 'International Tables Vol C Tables 4.2.6.8 and 6.1.1.4'
H H 0 0 'International Tables Vol C Tables 4.2.6.8 and 6.1.1.4'
N N 0.0061 0.0033 'International Tables Vol C Tables 4.2.6.8 and 6.1.1.4'
O O 0.0106 0.006 'International Tables Vol C Tables 4.2.6.8 and 6.1.1.4'
Si Si 0.0817 0.0704 'International Tables Vol C Tables 4.2.6.8 and 6.1.1.4'
S S 0.1246 0.1234 'International Tables Vol C Tables 4.2.6.8 and 6.1.1.4'
Zn Zn 0.2839 1.4301 'International Tables Vol C Tables 4.2.6.8 and 6.1.1.4'

loop_
_geom_angle_atom_site_label_1
_geom_angle_atom_site_label_2
_geom_angle_atom_site_label_3
_geom_angle
_geom_angle_publ_flag
N1 Zn1 S2 111.39(14) yes
N1 Zn1 S1 107.81(15) yes
S2 Zn1 S1 139.71(7) yes
N1 Zn1 O1 92.46(17) yes
S2 Zn1 O1 108.85(12) yes
S1 Zn1 O1 77.94(11) yes
N1 Zn1 O4 90.91(17) yes
S2 Zn1 O4 74.68(10) yes
S1 Zn1 O4 96.04(11) yes
O1 Zn1 O4 173.77(14) yes
N2 Zn2 O13 93.72(19) yes
N2 Zn2 S4 105.61(15) yes
O13 Zn2 S4 99.79(13) yes
N2 Zn2 S3 109.24(15) yes
O13 Zn2 S3 100.81(13) yes
S4 Zn2 S3 137.87(6) yes
Si1 S1 Zn1 85.98(7) yes
Si2 S2 Zn1 89.35(8) yes
Si3 S3 Zn2 93.88(8) yes
Si4 S4 Zn2 99.32(8) yes
O3 Si1 O2 105.5(2) ?
O3 Si1 O1 113.5(2) ?
O2 Si1 O1 104.0(2) ?
O3 Si1 S1 115.46(17) ?
O2 Si1 S1 116.22(19) ?
O1 Si1 S1 101.86(16) ?
O5 Si2 O6 104.6(2) ?
O5 Si2 O4 113.1(2) ?
O6 Si2 O4 106.3(2) ?
O5 Si2 S2 114.96(19) ?
O6 Si2 S2 115.06(18) ?
O4 Si2 S2 102.83(17) ?
O9 Si3 O8 104.5(3) ?
O9 Si3 O7 112.0(2) ?
O8 Si3 O7 105.8(2) ?
O9 Si3 S3 105.60(19) ?
O8 Si3 S3 112.98(19) ?
O7 Si3 S3 115.4(2) ?
O12 Si4 O11 114.3(2) ?
O12 Si4 O10 104.5(2) ?
O11 Si4 O10 104.8(2) ?
O12 Si4 S4 107.98(19) ?
O11 Si4 S4 112.2(2) ?
O10 Si4 S4 112.91(18) ?
C1 O1 Si1 130.4(4) ?
C1 O1 Zn1 133.6(3) ?
Si1 O1 Zn1 93.64(18) ?
C5 O2 Si1 132.1(4) ?
C9 O3 Si1 134.8(4) ?
C13 O4 Si2 130.6(4) ?
C13 O4 Zn1 138.0(4) ?
Si2 O4 Zn1 91.27(19) ?
C17 O5 Si2 135.3(4) ?
C21 O6 Si2 131.4(4) ?
C25 O7 Si3 132.4(4) ?
C29 O8 Si3 133.7(5) ?
C33 O9 Si3 131.4(5) ?
C37 O10 Si4 129.9(4) ?
C41 O11 Si4 133.4(4) ?
C45 O12 Si4 135.0(6) ?
C59 N1 C49 118.0(5) ?
C59 N1 Zn1 119.5(4) ?
C49 N1 Zn1 122.2(4) ?
C54 N2 C56 118.0(6) ?
C54 N2 Zn2 120.7(4) ?
C56 N2 Zn2 121.2(4) ?
O1 C1 C2 110.1(5) ?
O1 C1 C3 105.5(5) ?
C2 C1 C3 111.3(7) ?
O1 C1 C4 109.2(6) ?
C2 C1 C4 110.1(6) ?
C3 C1 C4 110.5(6) ?
C1 C2 H2A 109.5 ?
C1 C2 H2B 109.5 ?
H2A C2 H2B 109.5 ?
C1 C2 H2C 109.5 ?
H2A C2 H2C 109.5 ?
H2B C2 H2C 109.5 ?
C1 C3 H3A 109.5 ?
C1 C3 H3B 109.5 ?
H3A C3 H3B 109.5 ?
C1 C3 H3C 109.5 ?
H3A C3 H3C 109.5 ?
H3B C3 H3C 109.5 ?
C1 C4 H4A 109.5 ?
C1 C4 H4B 109.5 ?
H4A C4 H4B 109.5 ?
C1 C4 H4C 109.5 ?
H4A C4 H4C 109.5 ?
H4B C4 H4C 109.5 ?
O2 C5 C8 111.1(5) ?
O2 C5 C6 108.7(6) ?
C8 C5 C6 110.9(6) ?
O2 C5 C7 105.5(5) ?
C8 C5 C7 110.9(7) ?
C6 C5 C7 109.6(7) ?
C5 C6 H6A 109.5 ?
C5 C6 H6B 109.5 ?
H6A C6 H6B 109.5 ?
C5 C6 H6C 109.5 ?
H6A C6 H6C 109.5 ?
H6B C6 H6C 109.5 ?
C5 C7 H7A 109.5 ?
C5 C7 H7B 109.5 ?
H7A C7 H7B 109.5 ?
C5 C7 H7C 109.5 ?
H7A C7 H7C 109.5 ?
H7B C7 H7C 109.5 ?
C5 C8 H8A 109.5 ?
C5 C8 H8B 109.5 ?
H8A C8 H8B 109.5 ?
C5 C8 H8C 109.5 ?
H8A C8 H8C 109.5 ?
H8B C8 H8C 109.5 ?
O3 C9 C12 110.7(5) ?
O3 C9 C10 104.9(5) ?
C12 C9 C10 111.4(7) ?
O3 C9 C11 108.7(6) ?
C12 C9 C11 110.0(6) ?
C10 C9 C11 110.8(6) ?
C9 C10 H10A 109.5 ?
C9 C10 H10B 109.5 ?
H10A C10 H10B 109.5 ?
C9 C10 H10C 109.5 ?
H10A C10 H10C 109.5 ?
H10B C10 H10C 109.5 ?
C9 C11 H11A 109.5 ?
C9 C11 H11B 109.5 ?
H11A C11 H11B 109.5 ?
C9 C11 H11C 109.5 ?
H11A C11 H11C 109.5 ?
H11B C11 H11C 109.5 ?
C9 C12 H12A 109.5 ?
C9 C12 H12B 109.5 ?
H12A C12 H12B 109.5 ?
C9 C12 H12C 109.5 ?
H12A C12 H12C 109.5 ?
H12B C12 H12C 109.5 ?
O4 C13 C14 106.1(5) ?
O4 C13 C16 110.1(5) ?
C14 C13 C16 110.4(6) ?
O4 C13 C15 107.6(5) ?
C14 C13 C15 110.9(6) ?
C16 C13 C15 111.5(6) ?
C13 C14 H14A 109.5 ?
C13 C14 H14B 109.5 ?
H14A C14 H14B 109.5 ?
C13 C14 H14C 109.5 ?
H14A C14 H14C 109.5 ?
H14B C14 H14C 109.5 ?
C13 C15 H15A 109.5 ?
C13 C15 H15B 109.5 ?
H15A C15 H15B 109.5 ?
C13 C15 H15C 109.5 ?
H15A C15 H15C 109.5 ?
H15B C15 H15C 109.5 ?
C13 C16 H16A 109.5 ?
C13 C16 H16B 109.5 ?
H16A C16 H16B 109.5 ?
C13 C16 H16C 109.5 ?
H16A C16 H16C 109.5 ?
H16B C16 H16C 109.5 ?
O5 C17 C18 110.9(6) ?
O5 C17 C19 109.3(6) ?
C18 C17 C19 112.4(7) ?
O5 C17 C20 104.4(6) ?
C18 C17 C20 109.7(8) ?
C19 C17 C20 109.9(7) ?
C17 C18 H18A 109.5 ?
C17 C18 H18B 109.5 ?
H18A C18 H18B 109.5 ?
C17 C18 H18C 109.5 ?
H18A C18 H18C 109.5 ?
H18B C18 H18C 109.5 ?
C17 C19 H19A 109.5 ?
C17 C19 H19B 109.5 ?
H19A C19 H19B 109.5 ?
C17 C19 H19C 109.5 ?
H19A C19 H19C 109.5 ?
H19B C19 H19C 109.5 ?
C17 C20 H20A 109.5 ?
C17 C20 H20B 109.5 ?
H20A C20 H20B 109.5 ?
C17 C20 H20C 109.5 ?
H20A C20 H20C 109.5 ?
H20B C20 H20C 109.5 ?
O6 C21 C22 110.7(5) ?
O6 C21 C23 110.3(6) ?
C22 C21 C23 111.0(6) ?
O6 C21 C24 105.2(5) ?
C22 C21 C24 110.0(6) ?
C23 C21 C24 109.5(6) ?
C21 C22 H22A 109.5 ?
C21 C22 H22B 109.5 ?
H22A C22 H22B 109.5 ?
C21 C22 H22C 109.5 ?
H22A C22 H22C 109.5 ?
H22B C22 H22C 109.5 ?
C21 C23 H23A 109.5 ?
C21 C23 H23B 109.5 ?
H23A C23 H23B 109.5 ?
C21 C23 H23C 109.5 ?
H23A C23 H23C 109.5 ?
H23B C23 H23C 109.5 ?
C21 C24 H24A 109.5 ?
C21 C24 H24B 109.5 ?
H24A C24 H24B 109.5 ?
C21 C24 H24C 109.5 ?
H24A C24 H24C 109.5 ?
H24B C24 H24C 109.5 ?
O7 C25 C28 112.0(5) ?
O7 C25 C27 106.6(5) ?
C28 C25 C27 111.8(6) ?
O7 C25 C26 104.9(5) ?
C28 C25 C26 110.0(5) ?
C27 C25 C26 111.3(6) ?
C25 C26 H26A 109.5 ?
C25 C26 H26B 109.5 ?
H26A C26 H26B 109.5 ?
C25 C26 H26C 109.5 ?
H26A C26 H26C 109.5 ?
H26B C26 H26C 109.5 ?
C25 C27 H27A 109.5 ?
C25 C27 H27B 109.5 ?
H27A C27 H27B 109.5 ?
C25 C27 H27C 109.5 ?
H27A C27 H27C 109.5 ?
H27B C27 H27C 109.5 ?
C25 C28 H28A 109.5 ?
C25 C28 H28B 109.5 ?
H28A C28 H28B 109.5 ?
C25 C28 H28C 109.5 ?
H28A C28 H28C 109.5 ?
H28B C28 H28C 109.5 ?
O8 C29 C30 114.4(8) ?
O8 C29 C31 106.0(8) ?
C30 C29 C31 113.8(9) ?
O8 C29 C32 105.5(8) ?
C30 C29 C32 107.6(9) ?
C31 C29 C32 109.2(9) ?
C29 C30 H30A 109.5 ?
C29 C30 H30B 109.5 ?
H30A C30 H30B 109.5 ?
C29 C30 H30C 109.5 ?
H30A C30 H30C 109.5 ?
H30B C30 H30C 109.5 ?
C29 C31 H31A 109.5 ?
C29 C31 H31B 109.5 ?
H31A C31 H31B 109.5 ?
C29 C31 H31C 109.5 ?
H31A C31 H31C 109.5 ?
H31B C31 H31C 109.5 ?
C29 C32 H32A 109.5 ?
C29 C32 H32B 109.5 ?
H32A C32 H32B 109.5 ?
C29 C32 H32C 109.5 ?
H32A C32 H32C 109.5 ?
H32B C32 H32C 109.5 ?
C35 C33 C36A 67.8(13) ?
C35 C33 C34A 134.3(13) ?
C36A C33 C34A 119.3(15) ?
C35 C33 O9 111.9(8) ?
C36A C33 O9 111.3(9) ?
C34A C33 O9 106.5(11) ?
C35 C33 C34 111.8(12) ?
C36A C33 C34 133.8(14) ?
O9 C33 C34 110.8(11) ?
C36A C33 C35A 110.0(13) ?
C34A C33 C35A 108.0(13) ?
O9 C33 C35A 100.0(8) ?
C35 C33 C36 106.5(10) ?
C34A C33 C36 80.7(13) ?
O9 C33 C36 111.3(7) ?
C34 C33 C36 104.2(12) ?
C33 C34 H34A 109.5 ?
C33 C34 H34B 109.5 ?
C33 C34 H34C 109.5 ?
C33 C35 H35A 109.5 ?
C33 C35 H35B 109.5 ?
C33 C35 H35C 109.5 ?
C33 C36 H36A 109.5 ?
C33 C36 H36B 109.5 ?
C33 C36 H36C 109.5 ?
C33 C34A H34D 109.5 ?
C33 C34A H34E 109.5 ?
H34D C34A H34E 109.5 ?
C33 C34A H34F 109.5 ?
H34D C34A H34F 109.5 ?
H34E C34A H34F 109.5 ?
C33 C35A H35D 109.5 ?
C33 C35A H35E 109.5 ?
H35D C35A H35E 109.5 ?
C33 C35A H35F 109.5 ?
H35D C35A H35F 109.5 ?
H35E C35A H35F 109.5 ?
C33 C36A H36D 109.5 ?
C33 C36A H36E 109.5 ?
H36D C36A H36E 109.5 ?
C33 C36A H36F 109.5 ?
H36D C36A H36F 109.5 ?
H36E C36A H36F 109.5 ?
O10 C37 C38 105.1(5) ?
O10 C37 C39 110.6(6) ?
C38 C37 C39 111.1(6) ?
O10 C37 C40 108.6(5) ?
C38 C37 C40 109.2(7) ?
C39 C37 C40 111.8(7) ?
C37 C38 H38A 109.5 ?
C37 C38 H38B 109.5 ?
H38A C38 H38B 109.5 ?
C37 C38 H38C 109.5 ?
H38A C38 H38C 109.5 ?
H38B C38 H38C 109.5 ?
C37 C39 H39A 109.5 ?
C37 C39 H39B 109.5 ?
H39A C39 H39B 109.5 ?
C37 C39 H39C 109.5 ?
H39A C39 H39C 109.5 ?
H39B C39 H39C 109.5 ?
C37 C40 H40A 109.5 ?
C37 C40 H40B 109.5 ?
H40A C40 H40B 109.5 ?
C37 C40 H40C 109.5 ?
H40A C40 H40C 109.5 ?
H40B C40 H40C 109.5 ?
O11 C41 C42 109.1(5) ?
O11 C41 C44 110.7(5) ?
C42 C41 C44 110.6(7) ?
O11 C41 C43 104.6(6) ?
C42 C41 C43 111.4(7) ?
C44 C41 C43 110.4(6) ?
C41 C42 H42A 109.5 ?
C41 C42 H42B 109.5 ?
H42A C42 H42B 109.5 ?
C41 C42 H42C 109.5 ?
H42A C42 H42C 109.5 ?
H42B C42 H42C 109.5 ?
C41 C43 H43A 109.5 ?
C41 C43 H43B 109.5 ?
H43A C43 H43B 109.5 ?
C41 C43 H43C 109.5 ?
H43A C43 H43C 109.5 ?
H43B C43 H43C 109.5 ?
C41 C44 H44A 109.5 ?
C41 C44 H44B 109.5 ?
H44A C44 H44B 109.5 ?
C41 C44 H44C 109.5 ?
H44A C44 H44C 109.5 ?
H44B C44 H44C 109.5 ?
O12 C45 C48 113.2(8) ?
O12 C45 C46 106.5(8) ?
C48 C45 C46 110.7(10) ?
O12 C45 C47 106.0(8) ?
C48 C45 C47 113.8(9) ?
C46 C45 C47 106.1(9) ?
C45 C46 H46A 109.5 ?
C45 C46 H46B 109.5 ?
H46A C46 H46B 109.5 ?
C45 C46 H46C 109.5 ?
H46A C46 H46C 109.5 ?
H46B C46 H46C 109.5 ?
C45 C47 H47A 109.5 ?
C45 C47 H47B 109.5 ?
H47A C47 H47B 109.5 ?
C45 C47 H47C 109.5 ?
H47A C47 H47C 109.5 ?
H47B C47 H47C 109.5 ?
C45 C48 H48A 109.5 ?
C45 C48 H48B 109.5 ?
H48A C48 H48B 109.5 ?
C45 C48 H48C 109.5 ?
H48A C48 H48C 109.5 ?
H48B C48 H48C 109.5 ?
N1 C49 C50 122.9(6) ?
N1 C49 H49 118.5 ?
C50 C49 H49 118.5 ?
C49 C50 C51 119.4(5) ?
C49 C50 H50 120.3 ?
C51 C50 H50 120.3 ?
C58 C51 C50 117.2(5) ?
C58 C51 C52 120.9(6) ?
C50 C51 C52 121.7(5) ?
C53 C52 C57 117.5(6) ?
C53 C52 C51 121.6(6) ?
C57 C52 C51 120.7(6) ?
C54 C53 C52 119.8(6) ?
C54 C53 H53 120.1 ?
C52 C53 H53 120.1 ?
N2 C54 C53 122.9(6) ?
N2 C54 H54 118.6 ?
C53 C54 H54 118.6 ?
N2 C56 C57 122.9(6) ?
N2 C56 H56 118.6 ?
C57 C56 H56 118.6 ?
C56 C57 C52 118.9(6) ?
C56 C57 H57 120.6 ?
C52 C57 H57 120.6 ?
C59 C58 C51 119.9(6) ?
C59 C58 H58 120 ?
C51 C58 H58 120 ?
N1 C59 C58 122.5(5) ?
N1 C59 H59 118.7 ?
C58 C59 H59 118.7 ?
O13 C60 H60A 109.5 ?
O13 C60 H60B 109.5 ?
H60A C60 H60B 109.5 ?
O13 C60 H60C 109.5 ?
H60A C60 H60C 109.5 ?
H60B C60 H60C 109.5 ?
C60 O13 Zn2 124.5(4) ?
C60 O13 H13A 111(5) ?
Zn2 O13 H13A 117(4) ?

loop_
_geom_bond_atom_site_label_1
_geom_bond_atom_site_label_2
_geom_bond_distance
_geom_bond_publ_flag
Zn1 N1 2.075(5) yes
Zn1 S2 2.2664(18) yes
Zn1 S1 2.2732(16) yes
Zn1 O1 2.357(4) yes
Zn1 O4 2.554(4) yes
Zn2 N2 2.098(5) yes
Zn2 O13 2.156(5) yes
Zn2 S4 2.2627(16) yes
Zn2 S3 2.2704(17) yes
S1 Si1 2.075(2) yes
S2 Si2 2.092(2) yes
S3 Si3 2.091(2) yes
S4 Si4 2.076(2) yes
Si1 O3 1.620(4) ?
Si1 O2 1.633(5) ?
Si1 O1 1.661(4) ?
Si2 O5 1.622(5) ?
Si2 O6 1.630(4) ?
Si2 O4 1.643(5) ?
Si3 O9 1.628(5) ?
Si3 O8 1.630(5) ?
Si3 O7 1.631(5) ?
Si4 O12 1.623(5) ?
Si4 O11 1.626(4) ?
Si4 O10 1.660(5) ?
O1 C1 1.460(7) ?
O2 C5 1.430(8) ?
O3 C9 1.439(7) ?
O4 C13 1.457(8) ?
O5 C17 1.450(8) ?
O6 C21 1.438(8) ?
O7 C25 1.456(8) ?
O8 C29 1.425(10) ?
O9 C33 1.453(9) ?
O10 C37 1.462(8) ?
O11 C41 1.451(8) ?
O12 C45 1.438(11) ?
N1 C59 1.338(8) ?
N1 C49 1.342(8) ?
N2 C54 1.323(9) ?
N2 C56 1.339(8) ?
C1 C2 1.510(10) ?
C1 C3 1.510(10) ?
C1 C4 1.523(10) ?
C2 H2A 0.98 ?
C2 H2B 0.98 ?
C2 H2C 0.98 ?
C3 H3A 0.98 ?
C3 H3B 0.98 ?
C3 H3C 0.98 ?
C4 H4A 0.98 ?
C4 H4B 0.98 ?
C4 H4C 0.98 ?
C5 C8 1.518(10) ?
C5 C6 1.519(11) ?
C5 C7 1.520(10) ?
C6 H6A 0.98 ?
C6 H6B 0.98 ?
C6 H6C 0.98 ?
C7 H7A 0.98 ?
C7 H7B 0.98 ?
C7 H7C 0.98 ?
C8 H8A 0.98 ?
C8 H8B 0.98 ?
C8 H8C 0.98 ?
C9 C12 1.507(11) ?
C9 C10 1.510(10) ?
C9 C11 1.511(10) ?
C10 H10A 0.98 ?
C10 H10B 0.98 ?
C10 H10C 0.98 ?
C11 H11A 0.98 ?
C11 H11B 0.98 ?
C11 H11C 0.98 ?
C12 H12A 0.98 ?
C12 H12B 0.98 ?
C12 H12C 0.98 ?
C13 C14 1.518(9) ?
C13 C16 1.527(10) ?
C13 C15 1.537(9) ?
C14 H14A 0.98 ?
C14 H14B 0.98 ?
C14 H14C 0.98 ?
C15 H15A 0.98 ?
C15 H15B 0.98 ?
C15 H15C 0.98 ?
C16 H16A 0.98 ?
C16 H16B 0.98 ?
C16 H16C 0.98 ?
C17 C18 1.499(11) ?
C17 C19 1.506(11) ?
C17 C20 1.508(10) ?
C18 H18A 0.98 ?
C18 H18B 0.98 ?
C18 H18C 0.98 ?
C19 H19A 0.98 ?
C19 H19B 0.98 ?
C19 H19C 0.98 ?
C20 H20A 0.98 ?
C20 H20B 0.98 ?
C20 H20C 0.98 ?
C21 C22 1.513(10) ?
C21 C23 1.513(10) ?
C21 C24 1.535(9) ?
C22 H22A 0.98 ?
C22 H22B 0.98 ?
C22 H22C 0.98 ?
C23 H23A 0.98 ?
C23 H23B 0.98 ?
C23 H23C 0.98 ?
C24 H24A 0.98 ?
C24 H24B 0.98 ?
C24 H24C 0.98 ?
C25 C28 1.504(9) ?
C25 C27 1.515(10) ?
C25 C26 1.536(9) ?
C26 H26A 0.98 ?
C26 H26B 0.98 ?
C26 H26C 0.98 ?
C27 H27A 0.98 ?
C27 H27B 0.98 ?
C27 H27C 0.98 ?
C28 H28A 0.98 ?
C28 H28B 0.98 ?
C28 H28C 0.98 ?
C29 C30 1.487(14) ?
C29 C31 1.510(14) ?
C29 C32 1.520(16) ?
C30 H30A 0.98 ?
C30 H30B 0.98 ?
C30 H30C 0.98 ?
C31 H31A 0.98 ?
C31 H31B 0.98 ?
C31 H31C 0.98 ?
C32 H32A 0.98 ?
C32 H32B 0.98 ?
C32 H32C 0.98 ?
C33 C35 1.417(15) ?
C33 C36A 1.42(2) ?
C33 C34A 1.45(3) ?
C33 C34 1.51(2) ?
C33 C35A 1.627(18) ?
C33 C36 1.654(18) ?
C34 H34A 0.98 ?
C34 H34B 0.98 ?
C34 H34C 0.98 ?
C35 H35A 0.98 ?
C35 H35B 0.98 ?
C35 H35C 0.98 ?
C36 H36A 0.98 ?
C36 H36B 0.98 ?
C36 H36C 0.98 ?
C34A H34D 0.98 ?
C34A H34E 0.98 ?
C34A H34F 0.98 ?
C35A H35D 0.98 ?
C35A H35E 0.98 ?
C35A H35F 0.98 ?
C36A H36D 0.98 ?
C36A H36E 0.98 ?
C36A H36F 0.98 ?
C37 C38 1.495(10) ?
C37 C39 1.501(11) ?
C37 C40 1.529(10) ?
C38 H38A 0.98 ?
C38 H38B 0.98 ?
C38 H38C 0.98 ?
C39 H39A 0.98 ?
C39 H39B 0.98 ?
C39 H39C 0.98 ?
C40 H40A 0.98 ?
C40 H40B 0.98 ?
C40 H40C 0.98 ?
C41 C42 1.513(11) ?
C41 C44 1.523(10) ?
C41 C43 1.525(10) ?
C42 H42A 0.98 ?
C42 H42B 0.98 ?
C42 H42C 0.98 ?
C43 H43A 0.98 ?
C43 H43B 0.98 ?
C43 H43C 0.98 ?
C44 H44A 0.98 ?
C44 H44B 0.98 ?
C44 H44C 0.98 ?
C45 C48 1.469(14) ?
C45 C46 1.482(15) ?
C45 C47 1.519(15) ?
C46 H46A 0.98 ?
C46 H46B 0.98 ?
C46 H46C 0.98 ?
C47 H47A 0.98 ?
C47 H47B 0.98 ?
C47 H47C 0.98 ?
C48 H48A 0.98 ?
C48 H48B 0.98 ?
C48 H48C 0.98 ?
C49 C50 1.372(9) ?
C49 H49 0.95 ?
C50 C51 1.398(9) ?
C50 H50 0.95 ?
C51 C58 1.392(8) ?
C51 C52 1.482(8) ?
C52 C53 1.380(9) ?
C52 C57 1.396(9) ?
C53 C54 1.376(9) ?
C53 H53 0.95 ?
C54 H54 0.95 ?
C56 C57 1.378(9) ?
C56 H56 0.95 ?
C57 H57 0.95 ?
C58 C59 1.373(9) ?
C58 H58 0.95 ?
C59 H59 0.95 ?
C60 O13 1.419(9) ?
C60 H60A 0.98 ?
C60 H60B 0.98 ?
C60 H60C 0.98 ?
O13 H13A 0.988(10) ?

loop_
_geom_hbond_atom_site_label_D
_geom_hbond_atom_site_label_H
_geom_hbond_atom_site_label_A
_geom_hbond_distance_DH
_geom_hbond_distance_HA
_geom_hbond_distance_DA
_geom_hbond_angle_DHA
O13 H13A O10 0.990(10) 1.86(4) 2.771(6) 151(6)

loop_
_geom_torsion_atom_site_label_1
_geom_torsion_atom_site_label_2
_geom_torsion_atom_site_label_3
_geom_torsion_atom_site_label_4
_geom_torsion
N1 Zn1 S1 Si1 84.07(16)
S2 Zn1 S1 Si1 -109.63(11)
O1 Zn1 S1 Si1 -4.64(12)
O4 Zn1 S1 Si1 176.98(12)
N1 Zn1 S2 Si2 92.88(17)
S1 Zn1 S2 Si2 -73.10(12)
O1 Zn1 S2 Si2 -166.61(12)
O4 Zn1 S2 Si2 8.02(11)
N2 Zn2 S3 Si3 -73.62(17)
O13 Zn2 S3 Si3 -171.46(13)
S4 Zn2 S3 Si3 70.56(12)
N2 Zn2 S4 Si4 -141.77(16)
O13 Zn2 S4 Si4 -45.08(15)
S3 Zn2 S4 Si4 73.25(12)
Zn1 S1 Si1 O3 130.0(2)
Zn1 S1 Si1 O2 -105.65(18)
Zn1 S1 Si1 O1 6.58(17)
Zn1 S2 Si2 O5 111.0(2)
Zn1 S2 Si2 O6 -127.46(19)
Zn1 S2 Si2 O4 -12.39(17)
Zn2 S3 Si3 O9 10.0(2)
Zn2 S3 Si3 O8 123.7(2)
Zn2 S3 Si3 O7 -114.32(19)
Zn2 S4 Si4 O12 -49.28(19)
Zn2 S4 Si4 O11 -176.06(18)
Zn2 S4 Si4 O10 65.8(2)
O3 Si1 O1 C1 65.0(6)
O2 Si1 O1 C1 -49.0(6)
S1 Si1 O1 C1 -170.2(5)
O3 Si1 O1 Zn1 -131.1(2)
O2 Si1 O1 Zn1 114.8(2)
S1 Si1 O1 Zn1 -6.34(16)
N1 Zn1 O1 C1 61.1(5)
S2 Zn1 O1 C1 -52.5(5)
S1 Zn1 O1 C1 168.8(5)
N1 Zn1 O1 Si1 -101.9(2)
S2 Zn1 O1 Si1 144.49(14)
S1 Zn1 O1 Si1 5.79(15)
O3 Si1 O2 C5 45.9(6)
O1 Si1 O2 C5 165.6(6)
S1 Si1 O2 C5 -83.4(6)
O2 Si1 O3 C9 -163.3(6)
O1 Si1 O3 C9 83.5(6)
S1 Si1 O3 C9 -33.6(6)
O5 Si2 O4 C13 70.5(5)
O6 Si2 O4 C13 -43.7(5)
S2 Si2 O4 C13 -164.9(5)
O5 Si2 O4 Zn1 -113.6(2)
O6 Si2 O4 Zn1 132.24(19)
S2 Si2 O4 Zn1 10.98(15)
N1 Zn1 O4 C13 53.2(5)
S2 Zn1 O4 C13 165.1(5)
S1 Zn1 O4 C13 -54.9(5)
N1 Zn1 O4 Si2 -122.2(2)
S2 Zn1 O4 Si2 -10.24(14)
S1 Zn1 O4 Si2 129.79(16)
O6 Si2 O5 C17 -170.3(6)
O4 Si2 O5 C17 74.6(7)
S2 Si2 O5 C17 -43.1(7)
O5 Si2 O6 C21 38.7(6)
O4 Si2 O6 C21 158.6(5)
S2 Si2 O6 C21 -88.4(5)
O9 Si3 O7 C25 -80.1(6)
O8 Si3 O7 C25 166.6(5)
S3 Si3 O7 C25 40.9(6)
O9 Si3 O8 C29 -177.0(8)
O7 Si3 O8 C29 -58.6(8)
S3 Si3 O8 C29 68.7(8)
O8 Si3 O9 C33 59.0(6)
O7 Si3 O9 C33 -55.1(6)
S3 Si3 O9 C33 178.5(5)
O12 Si4 O10 C37 -159.1(5)
O11 Si4 O10 C37 -38.6(6)
S4 Si4 O10 C37 83.8(5)
O12 Si4 O11 C41 -80.9(6)
O10 Si4 O11 C41 165.3(6)
S4 Si4 O11 C41 42.4(6)
O11 Si4 O12 C45 -62.1(9)
O10 Si4 O12 C45 51.9(9)
S4 Si4 O12 C45 172.3(8)
S2 Zn1 N1 C59 -176.4(4)
S1 Zn1 N1 C59 -5.9(5)
O1 Zn1 N1 C59 72.3(5)
O4 Zn1 N1 C59 -102.5(5)
S2 Zn1 N1 C49 -2.2(5)
S1 Zn1 N1 C49 168.3(4)
O1 Zn1 N1 C49 -113.6(5)
O4 Zn1 N1 C49 71.6(5)
O13 Zn2 N2 C54 -87.8(5)
S4 Zn2 N2 C54 13.4(5)
S3 Zn2 N2 C54 169.4(5)
O13 Zn2 N2 C56 96.7(5)
S4 Zn2 N2 C56 -162.1(4)
S3 Zn2 N2 C56 -6.1(5)
Si1 O1 C1 C2 -42.1(8)
Zn1 O1 C1 C2 160.4(5)
Si1 O1 C1 C3 -162.2(5)
Zn1 O1 C1 C3 40.3(8)
Si1 O1 C1 C4 79.0(6)
Zn1 O1 C1 C4 -78.5(7)
Si1 O2 C5 C8 40.1(9)
Si1 O2 C5 C6 -82.2(7)
Si1 O2 C5 C7 160.4(6)
Si1 O3 C9 C12 -44.4(9)
Si1 O3 C9 C10 -164.8(6)
Si1 O3 C9 C11 76.6(7)
Si2 O4 C13 C14 -158.0(5)
Zn1 O4 C13 C14 28.1(8)
Si2 O4 C13 C16 -38.6(7)
Zn1 O4 C13 C16 147.6(5)
Si2 O4 C13 C15 83.2(6)
Zn1 O4 C13 C15 -90.7(6)
Si2 O5 C17 C18 -43.3(9)
Si2 O5 C17 C19 81.1(8)
Si2 O5 C17 C20 -161.4(6)
Si2 O6 C21 C22 40.5(8)
Si2 O6 C21 C23 -82.7(7)
Si2 O6 C21 C24 159.3(5)
Si3 O7 C25 C28 33.0(8)
Si3 O7 C25 C27 -89.5(6)
Si3 O7 C25 C26 152.3(5)
Si3 O8 C29 C30 -8.7(14)
Si3 O8 C29 C31 -134.9(7)
Si3 O8 C29 C32 109.3(8)
Si3 O9 C33 C35 103.0(10)
Si3 O9 C33 C36A 29.3(15)
Si3 O9 C33 C34A -102.3(13)
Si3 O9 C33 C34 -131.5(11)
Si3 O9 C33 C35A 145.4(9)
Si3 O9 C33 C36 -16.0(11)
Si4 O10 C37 C38 -163.9(5)
Si4 O10 C37 C39 -43.8(8)
Si4 O10 C37 C40 79.3(8)
Si4 O11 C41 C42 -84.6(7)
Si4 O11 C41 C44 37.3(9)
Si4 O11 C41 C43 156.2(6)
Si4 O12 C45 C48 17.0(14)
Si4 O12 C45 C46 -104.8(9)
Si4 O12 C45 C47 142.5(7)
C59 N1 C49 C50 2.3(9)
Zn1 N1 C49 C50 -171.9(5)
N1 C49 C50 C51 0.3(10)
C49 C50 C51 C58 -3.2(9)
C49 C50 C51 C52 172.0(6)
C58 C51 C52 C53 146.2(7)
C50 C51 C52 C53 -28.8(10)
C58 C51 C52 C57 -30.0(9)
C50 C51 C52 C57 155.1(6)
C57 C52 C53 C54 1.8(10)
C51 C52 C53 C54 -174.5(6)
C56 N2 C54 C53 -2.4(10)
Zn2 N2 C54 C53 -178.0(5)
C52 C53 C54 N2 0.3(10)
C54 N2 C56 C57 2.3(9)
Zn2 N2 C56 C57 178.0(5)
N2 C56 C57 C52 -0.2(10)
C53 C52 C57 C56 -1.8(10)
C51 C52 C57 C56 174.5(6)
C50 C51 C58 C59 3.6(9)
C52 C51 C58 C59 -171.6(6)
C49 N1 C59 C58 -1.9(9)
Zn1 N1 C59 C58 172.5(5)
C51 C58 C59 N1 -1.1(10)
N2 Zn2 O13 C60 -92.0(5)
S4 Zn2 O13 C60 161.5(5)
S3 Zn2 O13 C60 18.4(5)
